data_4078311
loop_
_publ_author_name
'Weberski, Michael P.'
'Chen, Changle'
'Delferro, Massimiliano'
'Zuccaccia, Cristiano'
'Macchioni, Alceo'
'Marks, Tobin J.'

_publ_section_title
;
 Suppression of \b-Hydride Chain Transfer in Nickel(II)-Catalyzed Ethylene
 Polymerization via Weak Fluorocarbon Ligand--Product Interactions
;
_journal_issue 9
_journal_name_full Organometallics
_journal_page_first 3773
_journal_paper_doi 10.1021/om3002735
_journal_volume 31
_journal_year 2012
_chemical_formula_moiety 'C42 H36 F12 N2 Ni O'
_chemical_formula_sum 'C42 H36 F12 N2 Ni O'
_chemical_formula_weight 871.44
_chemical_name_systematic
;
 ? 
;
_space_group_crystal_system monoclinic
_space_group_IT_number 14
_space_group_name_Hall '-P 2ybc'
_space_group_name_H-M_alt 'P 1 21/c 1'
_symmetry_space_group_name_Hall '-P 2ybc'
_symmetry_space_group_name_H-M 'P 1 21/c 1'
_atom_sites_solution_hydrogens geom
_atom_sites_solution_primary direct
_atom_sites_solution_secondary difmap
_audit_creation_date 2012-03-28
_audit_creation_method
;
  Olex2 1.1
  (compiled Nov  1 2011 20:42:30, GUI svn.r3906)
;
_cell_angle_alpha 90.00
_cell_angle_beta 91.033(2)
_cell_angle_gamma 90.00
_cell_formula_units_Z 4
_cell_length_a 15.2118(5)
_cell_length_b 15.9954(5)
_cell_length_c 15.5796(5)
_cell_measurement_reflns_used 9750
_cell_measurement_temperature 100(2)
_cell_measurement_theta_max 29.97
_cell_measurement_theta_min 2.88
_cell_volume 3790.2(2)
_computing_cell_refinement 'SAINT V7.23A (Bruker, 2005)'
_computing_data_collection 'APEX2 V2.1-4 (Bruker, 2007)'
_computing_data_reduction 'Bruker SAINT'
_computing_molecular_graphics
;
O. V. Dolomanov, L. J. Bourhis, R. J. Gildea, J. A. K. Howard and H. Puschmann,
OLEX2: a complete structure solution, refinement and analysis program.
J. Appl. Cryst. (2009). 42, 339-341.
;
_computing_publication_material
;
O. V. Dolomanov, L. J. Bourhis, R. J. Gildea, J. A. K. Howard and H. Puschmann,
OLEX2: a complete structure solution, refinement and analysis program.
J. Appl. Cryst. (2009). 42, 339-341.
;
_computing_structure_refinement
;
XL, G.M. Sheldrick, Acta Cryst.
(2008). A64, 112-122
;
_computing_structure_solution 'SHELXS-97 (Sheldrick, 2008)'
_diffrn_ambient_temperature 100.02
_diffrn_detector_area_resol_mean 8
_diffrn_measured_fraction_theta_full 0.993
_diffrn_measured_fraction_theta_max 0.993
_diffrn_measurement_device_type 'Bruker Kappa APEX CCD area detector'
_diffrn_measurement_method '\w and \f scans'
_diffrn_radiation_monochromator graphite
_diffrn_radiation_type MoK\a
_diffrn_radiation_wavelength 0.71073
_diffrn_reflns_av_R_equivalents 0.0376
_diffrn_reflns_av_unetI/netI 0.0327
_diffrn_reflns_limit_h_max 21
_diffrn_reflns_limit_h_min -18
_diffrn_reflns_limit_k_max 22
_diffrn_reflns_limit_k_min -22
_diffrn_reflns_limit_l_max 21
_diffrn_reflns_limit_l_min -21
_diffrn_reflns_number 69504
_diffrn_reflns_theta_full 30.13
_diffrn_reflns_theta_max 30.13
_diffrn_reflns_theta_min 1.34
_diffrn_source 'sealed tube'
_diffrn_source_current 30.0
_diffrn_source_power 1.5
_diffrn_source_voltage 50.0
_exptl_absorpt_coefficient_mu 0.608
_exptl_absorpt_correction_T_max 0.9562
_exptl_absorpt_correction_T_min 0.8884
_exptl_absorpt_correction_type numerical
_exptl_absorpt_process_details
;
face-indexed, xprep
;
_exptl_crystal_colour orange
_exptl_crystal_colour_primary orange
_exptl_crystal_density_diffrn 1.527
_exptl_crystal_description block
_exptl_crystal_F_000 1784
_exptl_crystal_size_max 0.279
_exptl_crystal_size_mid 0.143
_exptl_crystal_size_min 0.092
_refine_diff_density_max 1.229
_refine_diff_density_min -0.696
_refine_diff_density_rms 0.067
_refine_ls_extinction_method none
_refine_ls_goodness_of_fit_ref 1.051
_refine_ls_hydrogen_treatment constr
_refine_ls_matrix_type full
_refine_ls_number_parameters 577
_refine_ls_number_reflns 11106
_refine_ls_number_restraints 79
_refine_ls_restrained_S_all 1.198
_refine_ls_R_factor_all 0.0575
_refine_ls_R_factor_gt 0.0392
_refine_ls_shift/su_max 0.001
_refine_ls_shift/su_mean 0.000
_refine_ls_structure_factor_coef Fsqd
_refine_ls_weighting_details 'calc w=1/[\s^2^(Fo^2^)+(0.0630P)^2^+1.0656P] where P=(Fo^2^+2Fc^2^)/3'
_refine_ls_weighting_scheme calc
_refine_ls_wR_factor_gt 0.1072
_refine_ls_wR_factor_ref 0.1146
_reflns_number_gt 8308
_reflns_number_total 11106
_reflns_threshold_expression >2sigma(I)
_cod_data_source_file om3002735_si_001.cif
_cod_data_source_block (CF3)FI-Ni-Et
_cod_database_code 4078311

loop_
_space_group_symop_id
_space_group_symop_operation_xyz
1 'x, y, z'
2 '-x, y+1/2, -z+1/2'
3 '-x, -y, -z'
4 'x, -y-1/2, z-1/2'

loop_
_atom_site_label
_atom_site_type_symbol
_atom_site_fract_x
_atom_site_fract_y
_atom_site_fract_z
_atom_site_U_iso_or_equiv
_atom_site_adp_type
_atom_site_occupancy
_atom_site_symmetry_multiplicity
_atom_site_calc_flag
_atom_site_refinement_flags
_atom_site_disorder_assembly
_atom_site_disorder_group
Ni1 Ni 0.709271(15) -0.002919(14) 0.749705(14) 0.01507(7) Uani 1 1 d D . .
F1 F 0.74507(9) 0.48511(8) 0.82060(8) 0.0327(3) Uani 1 1 d . . .
F2 F 0.61684(10) 0.50647(8) 0.76718(10) 0.0371(3) Uani 1 1 d . . .
F3 F 0.63312(12) 0.47935(9) 0.90164(9) 0.0490(4) Uani 1 1 d . . .
F4 F 0.48831(9) 0.12070(8) 0.82984(8) 0.0350(3) Uani 1 1 d . . .
F5 F 0.56518(10) 0.14254(10) 0.94402(9) 0.0429(4) Uani 1 1 d . . .
F6 F 0.45741(9) 0.22337(9) 0.91258(10) 0.0404(4) Uani 1 1 d . . .
F7 F 0.91533(10) -0.10265(9) 0.33960(8) 0.0387(3) Uani 1 1 d . . .
F8 F 0.94997(11) -0.21726(10) 0.40393(9) 0.0508(4) Uani 1 1 d . . .
F9 F 0.81594(10) -0.17916(10) 0.39284(9) 0.0427(4) Uani 1 1 d . . .
F10 F 1.09332(15) -0.1171(3) 0.70349(17) 0.0671(8) Uani 0.817(5) 1 d PDU A 1
F11 F 0.99243(19) -0.20898(12) 0.72019(12) 0.0445(6) Uani 0.817(5) 1 d PDU A 1
F12 F 0.9824(3) -0.09128(15) 0.78416(18) 0.0333(6) Uani 0.817(5) 1 d PDU A 1
O1 O 0.75209(9) -0.01385(9) 0.86401(8) 0.0222(3) Uani 1 1 d . B .
N1 N 0.64352(10) -0.10058(10) 0.77889(10) 0.0174(3) Uani 1 1 d . B .
N2 N 0.78372(10) 0.08896(10) 0.72669(9) 0.0155(3) Uani 1 1 d . B .
C1 C 0.6369(4) 0.0043(4) 0.6402(4) 0.0188(6) Uani 0.700(4) 1 d PDU B 1
H1A H 0.5764 0.0200 0.6559 0.023 Uiso 0.700(4) 1 calc PR B 1
H1B H 0.6607 0.0509 0.6058 0.023 Uiso 0.700(4) 1 calc PR B 1
C1A C 0.6468(10) 0.0032(11) 0.6314(9) 0.0197(7) Uani 0.300(4) 1 d PDU B 2
H1AA H 0.6287 0.0621 0.6230 0.024 Uiso 0.300(4) 1 calc PR B 2
H1AB H 0.6919 -0.0086 0.5880 0.024 Uiso 0.300(4) 1 calc PR B 2
C2 C 0.6310(2) -0.06654(19) 0.58608(19) 0.0262(6) Uani 0.700(4) 1 d PDU B 1
H2A H 0.5852 -0.0573 0.5421 0.039 Uiso 0.700(4) 1 calc PR B 1
H2B H 0.6161 -0.1158 0.6203 0.039 Uiso 0.700(4) 1 calc PR B 1
H2C H 0.6875 -0.0756 0.5584 0.039 Uiso 0.700(4) 1 calc PR B 1
C2A C 0.5748(5) -0.0453(4) 0.6103(5) 0.0245(8) Uani 0.300(4) 1 d PDU B 2
H2AA H 0.5493 -0.0262 0.5555 0.037 Uiso 0.300(4) 1 calc PR B 2
H2AB H 0.5309 -0.0404 0.6553 0.037 Uiso 0.300(4) 1 calc PR B 2
H2AC H 0.5931 -0.1038 0.6051 0.037 Uiso 0.300(4) 1 calc PR B 2
C3 C 0.67828(13) -0.17769(12) 0.77096(13) 0.0214(4) Uani 1 1 d . . .
C4 C 0.63759(13) -0.24703(13) 0.80639(13) 0.0243(4) Uani 1 1 d . B .
H4 H 0.6626 -0.3009 0.7988 0.029 Uiso 1 1 calc R . .
C5 C 0.56095(13) -0.23878(13) 0.85279(12) 0.0219(4) Uani 1 1 d . . .
C6 C 0.52585(13) -0.15914(13) 0.85910(12) 0.0227(4) Uani 1 1 d . B .
H6 H 0.4729 -0.1505 0.8892 0.027 Uiso 1 1 calc R . .
C7 C 0.56796(12) -0.09229(12) 0.82153(12) 0.0204(4) Uani 1 1 d . . .
H7 H 0.5425 -0.0383 0.8260 0.024 Uiso 1 1 calc R B .
C8 C 0.76382(15) -0.18463(15) 0.72640(18) 0.0383(6) Uani 1 1 d . B .
H8A H 0.7592 -0.1571 0.6703 0.057 Uiso 1 1 calc R . .
H8B H 0.7785 -0.2438 0.7185 0.057 Uiso 1 1 calc R . .
H8C H 0.8100 -0.1576 0.7611 0.057 Uiso 1 1 calc R . .
C9 C 0.52083(14) -0.31283(14) 0.89609(14) 0.0290(5) Uani 1 1 d . B .
H9A H 0.5190 -0.3602 0.8562 0.043 Uiso 1 1 calc R . .
H9B H 0.4610 -0.2990 0.9134 0.043 Uiso 1 1 calc R . .
H9C H 0.5563 -0.3277 0.9469 0.043 Uiso 1 1 calc R . .
C10 C 0.81240(12) 0.02670(12) 0.90601(11) 0.0174(3) Uani 1 1 d . . .
C11 C 0.86157(12) 0.09133(11) 0.86644(11) 0.0168(3) Uani 1 1 d . B .
C12 C 0.93144(12) 0.13170(12) 0.91223(12) 0.0208(4) Uani 1 1 d . . .
H12 H 0.9650 0.1736 0.8847 0.025 Uiso 1 1 calc R B .
C13 C 0.95041(13) 0.11060(13) 0.99505(13) 0.0238(4) Uani 1 1 d . B .
H13 H 0.9975 0.1370 1.0254 0.029 Uiso 1 1 calc R . .
C14 C 0.89927(13) 0.04897(13) 1.03536(12) 0.0227(4) Uani 1 1 d . . .
H14 H 0.9125 0.0357 1.0936 0.027 Uiso 1 1 calc R B .
C15 C 0.83125(13) 0.00698(12) 0.99495(12) 0.0191(4) Uani 1 1 d . B .
C16 C 0.77501(14) -0.05788(13) 1.04165(12) 0.0231(4) Uani 1 1 d . . .
C17 C 0.80630(16) -0.06960(15) 1.13496(13) 0.0311(5) Uani 1 1 d . B .
H17A H 0.8667 -0.0910 1.1360 0.047 Uiso 1 1 calc R . .
H17B H 0.7678 -0.1096 1.1636 0.047 Uiso 1 1 calc R . .
H17C H 0.8045 -0.0158 1.1649 0.047 Uiso 1 1 calc R . .
C18 C 0.67916(14) -0.02734(15) 1.04250(14) 0.0290(5) Uani 1 1 d . B .
H18A H 0.6763 0.0267 1.0720 0.043 Uiso 1 1 calc R . .
H18B H 0.6429 -0.0682 1.0726 0.043 Uiso 1 1 calc R . .
H18C H 0.6571 -0.0210 0.9834 0.043 Uiso 1 1 calc R . .
C19 C 0.77984(16) -0.14373(13) 0.99762(14) 0.0308(5) Uani 1 1 d . B .
H19A H 0.7573 -0.1391 0.9385 0.046 Uiso 1 1 calc R . .
H19B H 0.7443 -0.1841 1.0292 0.046 Uiso 1 1 calc R . .
H19C H 0.8411 -0.1627 0.9972 0.046 Uiso 1 1 calc R . .
C20 C 0.84211(12) 0.11905(11) 0.78195(11) 0.0167(3) Uani 1 1 d . . .
H20 H 0.8755 0.1653 0.7626 0.020 Uiso 1 1 calc R B .
C21 C 0.78186(12) 0.13509(12) 0.64699(11) 0.0167(3) Uani 1 1 d . . .
C22 C 0.82322(12) 0.10239(12) 0.57428(12) 0.0189(4) Uani 1 1 d . B .
C23 C 0.82048(13) 0.14998(13) 0.49878(12) 0.0213(4) Uani 1 1 d . . .
H23 H 0.8478 0.1288 0.4489 0.026 Uiso 1 1 calc R B .
C24 C 0.77904(13) 0.22690(13) 0.49487(12) 0.0221(4) Uani 1 1 d . B .
H24 H 0.7781 0.2580 0.4429 0.027 Uiso 1 1 calc R . .
C25 C 0.73899(13) 0.25824(12) 0.56706(12) 0.0207(4) Uani 1 1 d . . .
H25 H 0.7109 0.3112 0.5645 0.025 Uiso 1 1 calc R B .
C26 C 0.73943(12) 0.21306(11) 0.64336(11) 0.0170(3) Uani 1 1 d . B .
C27 C 0.69204(12) 0.24864(11) 0.71799(11) 0.0171(3) Uani 1 1 d . . .
C28 C 0.70141(12) 0.33310(12) 0.73936(11) 0.0186(4) Uani 1 1 d . B .
H28 H 0.7413 0.3671 0.7087 0.022 Uiso 1 1 calc R . .
C29 C 0.65274(13) 0.36778(12) 0.80518(12) 0.0200(4) Uani 1 1 d . . .
C30 C 0.59399(13) 0.31974(12) 0.85096(12) 0.0218(4) Uani 1 1 d . B .
H30 H 0.5608 0.3437 0.8958 0.026 Uiso 1 1 calc R . .
C31 C 0.58484(12) 0.23594(12) 0.82979(12) 0.0193(4) Uani 1 1 d . . .
C32 C 0.63326(12) 0.20047(12) 0.76458(12) 0.0187(4) Uani 1 1 d . B .
H32 H 0.6263 0.1428 0.7515 0.022 Uiso 1 1 calc R . .
C33 C 0.66124(15) 0.45907(13) 0.82382(13) 0.0263(4) Uani 1 1 d . B .
C34 C 0.52393(13) 0.18108(13) 0.87880(13) 0.0239(4) Uani 1 1 d . B .
C35 C 0.86819(12) 0.01940(12) 0.57235(12) 0.0190(4) Uani 1 1 d . . .
C36 C 0.86329(13) -0.02786(13) 0.49685(12) 0.0212(4) Uani 1 1 d . B .
H36 H 0.8301 -0.0072 0.4492 0.025 Uiso 1 1 calc R . .
C37 C 0.90593(13) -0.10423(13) 0.49019(12) 0.0207(4) Uani 1 1 d . . .
C38 C 0.95270(12) -0.13782(13) 0.55911(12) 0.0207(4) Uani 1 1 d . B .
H38 H 0.9806 -0.1907 0.5549 0.025 Uiso 1 1 calc R . .
C39 C 0.95740(12) -0.09144(13) 0.63467(12) 0.0201(4) Uani 1 1 d . . .
C40 C 0.91734(13) -0.01387(12) 0.64109(12) 0.0203(4) Uani 1 1 d . B .
H40 H 0.9233 0.0171 0.6929 0.024 Uiso 1 1 calc R . .
C41 C 0.89750(14) -0.15123(14) 0.40695(13) 0.0261(4) Uani 1 1 d . B .
C42 C 1.00784(14) -0.12497(14) 0.71033(12) 0.0273(4) Uani 1 1 d D A .
F10A F 1.0834(7) -0.0769(10) 0.7226(8) 0.0660(14) Uani 0.183(5) 1 d PDU A 2
F11A F 1.0444(8) -0.1957(6) 0.7020(6) 0.0466(10) Uani 0.183(5) 1 d PDU A 2
F12A F 0.9761(13) -0.1169(8) 0.7838(9) 0.0351(14) Uani 0.183(5) 1 d PDU A 2

loop_
_atom_site_aniso_label
_atom_site_aniso_U_11
_atom_site_aniso_U_22
_atom_site_aniso_U_33
_atom_site_aniso_U_23
_atom_site_aniso_U_13
_atom_site_aniso_U_12
Ni1 0.01600(12) 0.01327(12) 0.01589(12) -0.00051(8) -0.00097(8) -0.00157(9)
F1 0.0426(8) 0.0242(7) 0.0310(7) -0.0031(5) -0.0063(6) -0.0122(6)
F2 0.0478(8) 0.0172(6) 0.0460(8) 0.0015(5) -0.0088(7) 0.0041(6)
F3 0.0907(13) 0.0250(7) 0.0323(7) -0.0133(6) 0.0266(8) -0.0128(8)
F4 0.0416(8) 0.0291(7) 0.0348(7) -0.0075(5) 0.0146(6) -0.0174(6)
F5 0.0462(8) 0.0497(9) 0.0330(7) 0.0206(6) 0.0035(6) -0.0059(7)
F6 0.0392(8) 0.0290(7) 0.0539(9) -0.0041(6) 0.0283(7) -0.0011(6)
F7 0.0630(9) 0.0358(8) 0.0175(6) -0.0023(5) 0.0038(6) -0.0052(7)
F8 0.0745(11) 0.0461(9) 0.0312(7) -0.0172(6) -0.0159(7) 0.0374(8)
F9 0.0445(8) 0.0463(9) 0.0369(7) -0.0139(7) -0.0057(6) -0.0113(7)
F10 0.0219(9) 0.140(2) 0.0388(12) 0.0312(14) -0.0008(8) 0.0161(13)
F11 0.0752(16) 0.0291(9) 0.0286(9) 0.0024(7) -0.0144(10) 0.0169(10)
F12 0.0504(11) 0.0300(15) 0.0192(7) -0.0048(10) -0.0066(7) 0.0160(14)
O1 0.0243(7) 0.0260(8) 0.0161(6) -0.0003(5) -0.0006(5) -0.0108(6)
N1 0.0166(7) 0.0176(8) 0.0177(7) -0.0013(6) -0.0031(6) -0.0018(6)
N2 0.0170(7) 0.0149(7) 0.0147(7) 0.0001(5) 0.0010(5) 0.0008(6)
C1 0.0180(13) 0.0088(8) 0.0292(13) 0.0079(9) -0.0148(10) -0.0052(10)
C1A 0.0204(14) 0.0103(10) 0.0279(14) 0.0071(11) -0.0128(12) -0.0044(11)
C2 0.0284(12) 0.0210(11) 0.0291(12) 0.0011(9) -0.0067(10) -0.0048(10)
C2A 0.0236(15) 0.0174(14) 0.0321(16) 0.0033(13) -0.0108(14) -0.0065(13)
C3 0.0192(9) 0.0175(9) 0.0277(10) -0.0031(7) -0.0006(7) -0.0020(7)
C4 0.0228(10) 0.0159(9) 0.0339(11) -0.0002(8) -0.0033(8) -0.0023(7)
C5 0.0231(9) 0.0220(10) 0.0205(9) 0.0014(7) -0.0055(7) -0.0059(8)
C6 0.0216(9) 0.0257(10) 0.0206(9) 0.0001(7) 0.0007(7) -0.0038(8)
C7 0.0217(9) 0.0196(9) 0.0198(9) -0.0009(7) -0.0004(7) 0.0008(7)
C8 0.0296(11) 0.0212(11) 0.0648(16) -0.0033(11) 0.0163(11) 0.0005(9)
C9 0.0317(11) 0.0248(11) 0.0304(11) 0.0061(8) -0.0015(9) -0.0077(9)
C10 0.0173(8) 0.0177(9) 0.0172(8) -0.0026(7) 0.0004(6) -0.0022(7)
C11 0.0166(8) 0.0155(9) 0.0184(8) -0.0014(7) 0.0008(6) -0.0005(7)
C12 0.0196(9) 0.0176(9) 0.0253(9) -0.0006(7) -0.0009(7) -0.0039(7)
C13 0.0235(10) 0.0214(10) 0.0262(10) -0.0034(8) -0.0064(8) -0.0033(8)
C14 0.0276(10) 0.0217(10) 0.0186(9) -0.0012(7) -0.0028(7) 0.0001(8)
C15 0.0228(9) 0.0178(9) 0.0167(8) -0.0011(7) 0.0018(7) -0.0005(7)
C16 0.0307(10) 0.0212(10) 0.0174(8) 0.0015(7) 0.0028(7) -0.0044(8)
C17 0.0448(13) 0.0296(12) 0.0189(9) 0.0044(8) 0.0013(9) -0.0030(10)
C18 0.0298(11) 0.0327(11) 0.0245(10) 0.0034(9) 0.0066(8) -0.0062(9)
C19 0.0450(13) 0.0204(10) 0.0271(10) 0.0004(8) 0.0055(9) -0.0078(9)
C20 0.0166(8) 0.0147(8) 0.0189(8) -0.0003(6) 0.0034(6) -0.0011(7)
C21 0.0171(8) 0.0158(9) 0.0172(8) 0.0015(6) 0.0011(6) -0.0013(7)
C22 0.0199(9) 0.0179(9) 0.0190(8) 0.0004(7) 0.0010(7) 0.0019(7)
C23 0.0221(9) 0.0232(10) 0.0187(8) 0.0004(7) 0.0041(7) 0.0016(7)
C24 0.0247(9) 0.0212(10) 0.0205(9) 0.0058(7) 0.0029(7) -0.0005(8)
C25 0.0218(9) 0.0159(9) 0.0246(9) 0.0029(7) 0.0021(7) 0.0009(7)
C26 0.0173(8) 0.0147(8) 0.0190(8) 0.0000(7) 0.0017(7) -0.0015(7)
C27 0.0177(8) 0.0153(9) 0.0183(8) -0.0002(7) 0.0002(6) 0.0011(7)
C28 0.0203(9) 0.0165(9) 0.0191(8) 0.0018(7) -0.0009(7) -0.0010(7)
C29 0.0261(9) 0.0152(9) 0.0185(8) -0.0007(7) -0.0022(7) -0.0007(7)
C30 0.0286(10) 0.0197(9) 0.0170(8) -0.0023(7) 0.0032(7) 0.0003(8)
C31 0.0211(9) 0.0188(9) 0.0181(8) 0.0010(7) 0.0013(7) -0.0009(7)
C32 0.0209(9) 0.0148(9) 0.0203(8) 0.0001(7) 0.0003(7) -0.0003(7)
C33 0.0393(12) 0.0182(10) 0.0214(9) -0.0037(7) 0.0019(8) -0.0031(8)
C34 0.0276(10) 0.0216(10) 0.0228(9) -0.0006(7) 0.0077(8) -0.0016(8)
C35 0.0200(9) 0.0197(9) 0.0174(8) 0.0008(7) 0.0027(7) 0.0030(7)
C36 0.0235(9) 0.0223(9) 0.0176(8) 0.0008(7) -0.0021(7) 0.0047(8)
C37 0.0223(9) 0.0225(10) 0.0173(8) -0.0024(7) 0.0002(7) 0.0027(7)
C38 0.0213(9) 0.0212(10) 0.0196(9) 0.0002(7) 0.0010(7) 0.0043(7)
C39 0.0197(9) 0.0232(10) 0.0174(8) 0.0014(7) 0.0003(7) 0.0044(7)
C40 0.0217(9) 0.0241(10) 0.0153(8) -0.0012(7) 0.0007(7) 0.0034(7)
C41 0.0330(11) 0.0241(10) 0.0212(9) -0.0026(8) -0.0050(8) 0.0068(8)
C42 0.0300(11) 0.0335(12) 0.0185(9) -0.0012(8) -0.0003(8) 0.0128(9)
F10A 0.020(2) 0.137(3) 0.040(2) 0.032(3) -0.006(2) 0.011(3)
F11A 0.0595(19) 0.0455(19) 0.0344(17) 0.0117(17) -0.0118(17) 0.0199(18)
F12A 0.048(2) 0.035(3) 0.0224(19) 0.001(3) -0.0028(19) 0.014(3)

loop_
_atom_type_symbol
_atom_type_description
_atom_type_scat_dispersion_real
_atom_type_scat_dispersion_imag
_atom_type_scat_source
C C 0.0033 0.0016 'International Tables Vol C Tables 4.2.6.8 and 6.1.1.4'
H H 0.0000 0.0000 'International Tables Vol C Tables 4.2.6.8 and 6.1.1.4'
N N 0.0061 0.0033 'International Tables Vol C Tables 4.2.6.8 and 6.1.1.4'
O O 0.0106 0.0060 'International Tables Vol C Tables 4.2.6.8 and 6.1.1.4'
F F 0.0171 0.0103 'International Tables Vol C Tables 4.2.6.8 and 6.1.1.4'
Ni Ni 0.3393 1.1124 'International Tables Vol C Tables 4.2.6.8 and 6.1.1.4'

loop_
_geom_angle_atom_site_label_1
_geom_angle_atom_site_label_2
_geom_angle_atom_site_label_3
_geom_angle
O1 Ni1 N1 82.74(6)
O1 Ni1 N2 93.04(6)
O1 Ni1 C1 166.97(18)
O1 Ni1 C1A 172.3(4)
N1 Ni1 C1 88.17(19)
N1 Ni1 C1A 91.0(4)
N2 Ni1 N1 174.42(7)
N2 Ni1 C1 96.57(19)
N2 Ni1 C1A 93.5(4)
C1 Ni1 C1A 5.6(6)
C10 O1 Ni1 131.24(12)
C3 N1 Ni1 121.14(13)
C7 N1 Ni1 119.46(13)
C7 N1 C3 118.41(16)
C20 N2 Ni1 123.95(13)
C20 N2 C21 112.20(15)
C21 N2 Ni1 123.84(12)
Ni1 C1 H1A 107.5
Ni1 C1 H1B 107.5
H1A C1 H1B 107.0
C2 C1 Ni1 119.1(4)
C2 C1 H1A 107.5
C2 C1 H1B 107.5
Ni1 C1A H1AA 106.7
Ni1 C1A H1AB 106.7
H1AA C1A H1AB 106.6
C2A C1A Ni1 122.6(10)
C2A C1A H1AA 106.7
C2A C1A H1AB 106.7
C1A C2A H2AA 109.5
C1A C2A H2AB 109.5
C1A C2A H2AC 109.5
H2AA C2A H2AB 109.5
H2AA C2A H2AC 109.5
H2AB C2A H2AC 109.5
N1 C3 C4 121.03(17)
N1 C3 C8 117.26(18)
C4 C3 C8 121.65(18)
C3 C4 H4 119.5
C5 C4 C3 120.99(19)
C5 C4 H4 119.5
C4 C5 C9 120.77(19)
C6 C5 C4 116.91(18)
C6 C5 C9 122.29(18)
C5 C6 H6 120.0
C7 C6 C5 119.95(18)
C7 C6 H6 120.0
N1 C7 C6 122.67(18)
N1 C7 H7 118.7
C6 C7 H7 118.7
C3 C8 H8A 109.5
C3 C8 H8B 109.5
C3 C8 H8C 109.5
H8A C8 H8B 109.5
H8A C8 H8C 109.5
H8B C8 H8C 109.5
C5 C9 H9A 109.5
C5 C9 H9B 109.5
C5 C9 H9C 109.5
H9A C9 H9B 109.5
H9A C9 H9C 109.5
H9B C9 H9C 109.5
O1 C10 C11 121.29(17)
O1 C10 C15 120.20(17)
C11 C10 C15 118.51(16)
C10 C11 C12 120.39(17)
C20 C11 C10 121.85(17)
C20 C11 C12 117.75(17)
C11 C12 H12 119.8
C13 C12 C11 120.43(18)
C13 C12 H12 119.8
C12 C13 H13 120.4
C12 C13 C14 119.13(18)
C14 C13 H13 120.4
C13 C14 H14 118.2
C15 C14 C13 123.61(18)
C15 C14 H14 118.2
C10 C15 C16 119.94(17)
C14 C15 C10 117.82(17)
C14 C15 C16 122.23(17)
C15 C16 C18 109.01(17)
C15 C16 C19 111.12(16)
C17 C16 C15 111.45(17)
C17 C16 C18 107.99(16)
C17 C16 C19 107.29(17)
C19 C16 C18 109.90(18)
C16 C17 H17A 109.5
C16 C17 H17B 109.5
C16 C17 H17C 109.5
H17A C17 H17B 109.5
H17A C17 H17C 109.5
H17B C17 H17C 109.5
C16 C18 H18A 109.5
C16 C18 H18B 109.5
C16 C18 H18C 109.5
H18A C18 H18B 109.5
H18A C18 H18C 109.5
H18B C18 H18C 109.5
C16 C19 H19A 109.5
C16 C19 H19B 109.5
C16 C19 H19C 109.5
H19A C19 H19B 109.5
H19A C19 H19C 109.5
H19B C19 H19C 109.5
N2 C20 C11 128.38(17)
N2 C20 H20 115.8
C11 C20 H20 115.8
C22 C21 N2 120.02(16)
C26 C21 N2 119.34(15)
C26 C21 C22 120.63(16)
C21 C22 C35 123.93(16)
C23 C22 C21 117.85(17)
C23 C22 C35 118.21(16)
C22 C23 H23 119.1
C24 C23 C22 121.79(17)
C24 C23 H23 119.1
C23 C24 H24 120.2
C25 C24 C23 119.59(17)
C25 C24 H24 120.2
C24 C25 H25 119.6
C24 C25 C26 120.74(18)
C26 C25 H25 119.6
C21 C26 C27 122.36(16)
C25 C26 C21 119.39(16)
C25 C26 C27 118.22(16)
C28 C27 C26 120.36(16)
C32 C27 C26 121.23(16)
C32 C27 C28 118.28(16)
C27 C28 H28 119.8
C29 C28 C27 120.50(17)
C29 C28 H28 119.8
C28 C29 C33 119.19(17)
C30 C29 C28 121.00(17)
C30 C29 C33 119.75(17)
C29 C30 H30 120.8
C29 C30 C31 118.45(17)
C31 C30 H30 120.8
C30 C31 C32 121.14(17)
C30 C31 C34 120.41(17)
C32 C31 C34 118.43(17)
C27 C32 H32 119.7
C31 C32 C27 120.63(17)
C31 C32 H32 119.7
F1 C33 C29 112.00(18)
F2 C33 F1 105.55(17)
F2 C33 C29 112.64(17)
F3 C33 F1 106.19(17)
F3 C33 F2 107.20(18)
F3 C33 C29 112.75(17)
F4 C34 C31 112.35(16)
F5 C34 F4 106.27(17)
F5 C34 C31 111.86(17)
F6 C34 F4 106.77(17)
F6 C34 F5 106.47(16)
F6 C34 C31 112.67(17)
C36 C35 C22 118.66(17)
C36 C35 C40 117.21(18)
C40 C35 C22 124.11(17)
C35 C36 H36 119.3
C37 C36 C35 121.37(18)
C37 C36 H36 119.3
C36 C37 C41 118.18(17)
C38 C37 C36 121.16(18)
C38 C37 C41 120.63(18)
C37 C38 H38 121.1
C37 C38 C39 117.81(18)
C39 C38 H38 121.1
C38 C39 C42 119.57(17)
C40 C39 C38 121.45(18)
C40 C39 C42 118.97(17)
C35 C40 H40 119.5
C39 C40 C35 120.95(18)
C39 C40 H40 119.5
F7 C41 C37 111.78(18)
F8 C41 F7 107.73(17)
F8 C41 F9 106.64(19)
F8 C41 C37 112.79(17)
F9 C41 F7 105.46(17)
F9 C41 C37 112.00(17)
F10 C42 F11 105.9(2)
F10 C42 F12 109.6(3)
F10 C42 C39 113.39(19)
F10 C42 F10A 30.9(6)
F11 C42 C39 110.69(19)
F11 C42 F10A 131.8(6)
F12 C42 F11 104.25(19)
F12 C42 C39 112.5(2)
F12 C42 F10A 84.9(6)
F10A C42 C39 108.7(6)
F11A C42 F10 68.9(6)
F11A C42 F11 38.2(6)
F11A C42 F12 125.7(5)
F11A C42 C39 117.3(4)
F11A C42 F10A 98.3(8)
F12A C42 F10 117.5(9)
F12A C42 F11 86.0(6)
F12A C42 F12 18.4(7)
F12A C42 C39 118.7(9)
F12A C42 F10A 98.5(10)
F12A C42 F11A 111.2(8)

loop_
_geom_bond_atom_site_label_1
_geom_bond_atom_site_label_2
_geom_bond_distance
Ni1 O1 1.8932(14)
Ni1 N1 1.9142(16)
Ni1 N2 1.8935(15)
Ni1 C1 2.017(5)
Ni1 C1A 2.061(13)
F1 C33 1.343(3)
F2 C33 1.337(3)
F3 C33 1.333(2)
F4 C34 1.339(2)
F5 C34 1.335(2)
F6 C34 1.333(2)
F7 C41 1.337(2)
F8 C41 1.325(2)
F9 C41 1.333(3)
F10 C42 1.313(3)
F11 C42 1.373(3)
F12 C42 1.334(3)
O1 C10 1.292(2)
N1 C3 1.348(2)
N1 C7 1.344(2)
N2 C20 1.317(2)
N2 C21 1.444(2)
C1 H1A 0.9900
C1 H1B 0.9900
C1 C2 1.414(7)
C1A H1AA 0.9900
C1A H1AB 0.9900
C1A C2A 1.376(14)
C2 H2A 0.9800
C2 H2B 0.9800
C2 H2C 0.9800
C2A H2AA 0.9800
C2A H2AB 0.9800
C2A H2AC 0.9800
C3 C4 1.389(3)
C3 C8 1.490(3)
C4 H4 0.9500
C4 C5 1.389(3)
C5 C6 1.385(3)
C5 C9 1.498(3)
C6 H6 0.9500
C6 C7 1.382(3)
C7 H7 0.9500
C8 H8A 0.9800
C8 H8B 0.9800
C8 H8C 0.9800
C9 H9A 0.9800
C9 H9B 0.9800
C9 H9C 0.9800
C10 C11 1.423(3)
C10 C15 1.445(3)
C11 C12 1.424(3)
C11 C20 1.415(3)
C12 H12 0.9500
C12 C13 1.360(3)
C13 H13 0.9500
C13 C14 1.410(3)
C14 H14 0.9500
C14 C15 1.376(3)
C15 C16 1.536(3)
C16 C17 1.533(3)
C16 C18 1.538(3)
C16 C19 1.537(3)
C17 H17A 0.9800
C17 H17B 0.9800
C17 H17C 0.9800
C18 H18A 0.9800
C18 H18B 0.9800
C18 H18C 0.9800
C19 H19A 0.9800
C19 H19B 0.9800
C19 H19C 0.9800
C20 H20 0.9500
C21 C22 1.407(2)
C21 C26 1.405(3)
C22 C23 1.401(3)
C22 C35 1.494(3)
C23 H23 0.9500
C23 C24 1.383(3)
C24 H24 0.9500
C24 C25 1.383(3)
C25 H25 0.9500
C25 C26 1.391(3)
C26 C27 1.492(2)
C27 C28 1.398(3)
C27 C32 1.394(2)
C28 H28 0.9500
C28 C29 1.391(3)
C29 C30 1.386(3)
C29 C33 1.494(3)
C30 H30 0.9500
C30 C31 1.387(3)
C31 C32 1.387(2)
C31 C34 1.496(3)
C32 H32 0.9500
C35 C36 1.399(3)
C35 C40 1.400(3)
C36 H36 0.9500
C36 C37 1.388(3)
C37 C38 1.386(3)
C37 C41 1.502(3)
C38 H38 0.9500
C38 C39 1.392(3)
C39 C40 1.387(3)
C39 C42 1.494(3)
C40 H40 0.9500
C42 F10A 1.393(12)
C42 F11A 1.268(9)
C42 F12A 1.257(13)

loop_
_geom_torsion_atom_site_label_1
_geom_torsion_atom_site_label_2
_geom_torsion_atom_site_label_3
_geom_torsion_atom_site_label_4
_geom_torsion
Ni1 O1 C10 C11 -1.6(3)
Ni1 O1 C10 C15 178.44(13)
Ni1 N1 C3 C4 168.14(15)
Ni1 N1 C3 C8 -9.1(3)
Ni1 N1 C7 C6 -167.22(15)
Ni1 N2 C20 C11 0.0(3)
Ni1 N2 C21 C22 -79.0(2)
Ni1 N2 C21 C26 101.78(18)
O1 Ni1 N1 C3 -85.83(15)
O1 Ni1 N1 C7 82.63(14)
O1 Ni1 N2 C20 2.80(15)
O1 Ni1 N2 C21 -176.02(14)
O1 Ni1 C1 C2 -98.7(9)
O1 Ni1 C1A C2A -25(5)
O1 C10 C11 C12 -176.07(17)
O1 C10 C11 C20 5.4(3)
O1 C10 C15 C14 176.60(18)
O1 C10 C15 C16 -4.5(3)
N1 Ni1 O1 C10 174.22(18)
N1 Ni1 N2 C20 -37.9(7)
N1 Ni1 N2 C21 143.3(6)
N1 Ni1 C1 C2 -53.1(4)
N1 Ni1 C1A C2A 10.3(13)
N1 C3 C4 C5 -1.5(3)
N2 Ni1 O1 C10 -2.11(17)
N2 Ni1 N1 C3 -44.8(7)
N2 Ni1 N1 C7 123.7(6)
N2 Ni1 C1 C2 124.0(4)
N2 Ni1 C1A C2A -173.1(13)
N2 C21 C22 C23 -179.26(17)
N2 C21 C22 C35 2.0(3)
N2 C21 C26 C25 178.83(17)
N2 C21 C26 C27 -3.0(3)
C1 Ni1 O1 C10 -139.7(9)
C1 Ni1 N1 C3 103.5(2)
C1 Ni1 N1 C7 -88.0(2)
C1 Ni1 N2 C20 174.0(2)
C1 Ni1 N2 C21 -4.8(2)
C1 Ni1 C1A C2A -50(6)
C1A Ni1 O1 C10 -150(4)
C1A Ni1 N1 C3 98.6(5)
C1A Ni1 N1 C7 -92.9(5)
C1A Ni1 N2 C20 178.7(5)
C1A Ni1 N2 C21 -0.1(5)
C1A Ni1 C1 C2 67(7)
C3 N1 C7 C6 1.6(3)
C3 C4 C5 C6 2.3(3)
C3 C4 C5 C9 -175.65(19)
C4 C5 C6 C7 -1.2(3)
C5 C6 C7 N1 -0.7(3)
C7 N1 C3 C4 -0.4(3)
C7 N1 C3 C8 -177.7(2)
C8 C3 C4 C5 175.6(2)
C9 C5 C6 C7 176.70(18)
C10 C11 C12 C13 -1.8(3)
C10 C11 C20 N2 -4.7(3)
C10 C15 C16 C17 179.76(18)
C10 C15 C16 C18 -61.1(2)
C10 C15 C16 C19 60.1(2)
C11 C10 C15 C14 -3.4(3)
C11 C10 C15 C16 175.52(17)
C11 C12 C13 C14 -0.8(3)
C12 C11 C20 N2 176.70(18)
C12 C13 C14 C15 1.3(3)
C13 C14 C15 C10 0.9(3)
C13 C14 C15 C16 -178.04(18)
C14 C15 C16 C17 -1.4(3)
C14 C15 C16 C18 117.7(2)
C14 C15 C16 C19 -121.0(2)
C15 C10 C11 C12 3.9(3)
C15 C10 C11 C20 -174.63(17)
C20 N2 C21 C22 102.0(2)
C20 N2 C21 C26 -77.2(2)
C20 C11 C12 C13 176.79(18)
C21 N2 C20 C11 178.90(17)
C21 C22 C23 C24 0.3(3)
C21 C22 C35 C36 144.47(19)
C21 C22 C35 C40 -37.2(3)
C21 C26 C27 C28 136.98(19)
C21 C26 C27 C32 -47.2(3)
C22 C21 C26 C25 -0.4(3)
C22 C21 C26 C27 177.76(17)
C22 C23 C24 C25 0.0(3)
C22 C35 C36 C37 177.99(18)
C22 C35 C40 C39 -179.94(18)
C23 C22 C35 C36 -34.2(3)
C23 C22 C35 C40 144.1(2)
C23 C24 C25 C26 -0.4(3)
C24 C25 C26 C21 0.6(3)
C24 C25 C26 C27 -177.59(18)
C25 C26 C27 C28 -44.9(3)
C25 C26 C27 C32 130.9(2)
C26 C21 C22 C23 -0.1(3)
C26 C21 C22 C35 -178.78(17)
C26 C27 C28 C29 175.59(17)
C26 C27 C32 C31 -175.25(17)
C27 C28 C29 C30 -0.1(3)
C27 C28 C29 C33 -177.26(18)
C28 C27 C32 C31 0.6(3)
C28 C29 C30 C31 0.1(3)
C28 C29 C33 F1 -41.6(3)
C28 C29 C33 F2 77.2(2)
C28 C29 C33 F3 -161.35(19)
C29 C30 C31 C32 0.2(3)
C29 C30 C31 C34 178.47(18)
C30 C29 C33 F1 141.11(18)
C30 C29 C33 F2 -100.1(2)
C30 C29 C33 F3 21.4(3)
C30 C31 C32 C27 -0.6(3)
C30 C31 C34 F4 148.20(19)
C30 C31 C34 F5 -92.4(2)
C30 C31 C34 F6 27.5(3)
C32 C27 C28 C29 -0.3(3)
C32 C31 C34 F4 -33.5(3)
C32 C31 C34 F5 86.0(2)
C32 C31 C34 F6 -154.11(18)
C33 C29 C30 C31 177.33(19)
C34 C31 C32 C27 -178.91(18)
C35 C22 C23 C24 179.06(18)
C35 C36 C37 C38 2.1(3)
C35 C36 C37 C41 -179.99(18)
C36 C35 C40 C39 -1.6(3)
C36 C37 C38 C39 -1.6(3)
C36 C37 C41 F7 50.0(3)
C36 C37 C41 F8 171.55(19)
C36 C37 C41 F9 -68.1(2)
C37 C38 C39 C40 -0.5(3)
C37 C38 C39 C42 -179.46(18)
C38 C37 C41 F7 -132.1(2)
C38 C37 C41 F8 -10.5(3)
C38 C37 C41 F9 109.8(2)
C38 C39 C40 C35 2.1(3)
C38 C39 C42 F10 77.1(3)
C38 C39 C42 F11 -41.7(3)
C38 C39 C42 F12 -157.9(2)
C38 C39 C42 F10A 110.0(7)
C38 C39 C42 F11A -0.3(8)
C38 C39 C42 F12A -138.7(8)
C40 C35 C36 C37 -0.5(3)
C40 C39 C42 F10 -101.9(3)
C40 C39 C42 F11 139.3(2)
C40 C39 C42 F12 23.1(3)
C40 C39 C42 F10A -69.0(7)
C40 C39 C42 F11A -179.3(7)
C40 C39 C42 F12A 42.3(9)
C41 C37 C38 C39 -179.46(18)
C42 C39 C40 C35 -178.91(18)
